data_2200661
loop_
_publ_author_name
'Goutam Kumar Patra'
'Israel Goldberg'

_publ_section_title
;
 <i>N,N</i>'-Bis(4-cyanopyridylidene)benzil dihydrazone
;
_journal_issue 10
_journal_name_full 'Acta Crystallographica Section E'
_journal_page_first o988
_journal_page_last o989
_journal_paper_doi 10.1107/S1600536801015768
_journal_volume 57
_journal_year 2001
_chemical_formula_iupac 'C30 H20 N6'
_chemical_formula_moiety 'C30 H20 N6'
_chemical_formula_sum 'C30 H20 N6'
_chemical_formula_weight 464.52
_chemical_melting_point 443.1(10)
_chemical_name_systematic
;
N,N'-bis(4-cyanopyridylidene)benzil dihydrazone
;
_space_group_IT_number 2
_symmetry_cell_setting triclinic
_symmetry_space_group_name_Hall '-P 1'
_symmetry_space_group_name_H-M 'P -1'
_audit_creation_method SHELXL-97
_cell_angle_alpha 96.0230(10)
_cell_angle_beta 95.6760(10)
_cell_angle_gamma 112.223(2)
_cell_formula_units_Z 2
_cell_length_a 9.4430(3)
_cell_length_b 10.1390(3)
_cell_length_c 14.1380(7)
_cell_measurement_reflns_used 2889
_cell_measurement_temperature 110(2)
_cell_measurement_theta_max 27.89
_cell_measurement_theta_min 2.44
_cell_volume 1231.94(8)
_computing_cell_refinement 'DENZO (Otwinowski, 1985)'
_computing_data_collection 'COLLECT (Nonius, 1999)'
_computing_data_reduction 'DENZO (Otwinowski, 1985)'
_computing_molecular_graphics 'ORTEPIII (Burnett & Johnson, 1996)'
_computing_publication_material SHELXL97
_computing_structure_refinement 'SHELXL97 (Sheldrick, 1997)'
_computing_structure_solution 'SIR92 (Altomare et al., 1994)'
_diffrn_ambient_temperature 110(2)
_diffrn_detector_area_resol_mean '56 microns'
_diffrn_measured_fraction_theta_full .940
_diffrn_measured_fraction_theta_max .940
_diffrn_measurement_device_type 'Nonius KappaCCD'
_diffrn_measurement_method '1.0\% \f and \w'
_diffrn_radiation_monochromator graphite
_diffrn_radiation_source 'fine-focus sealed tube'
_diffrn_radiation_type MoK\a
_diffrn_radiation_wavelength .71070
_diffrn_reflns_av_R_equivalents .0541
_diffrn_reflns_av_sigmaI/netI .0998
_diffrn_reflns_limit_h_max 12
_diffrn_reflns_limit_h_min 0
_diffrn_reflns_limit_k_max 12
_diffrn_reflns_limit_k_min -13
_diffrn_reflns_limit_l_max 18
_diffrn_reflns_limit_l_min -18
_diffrn_reflns_number 8099
_diffrn_reflns_theta_full 27.89
_diffrn_reflns_theta_max 27.89
_diffrn_reflns_theta_min 2.44
_exptl_absorpt_coefficient_mu .077
_exptl_absorpt_correction_type none
_exptl_crystal_colour yellow
_exptl_crystal_density_diffrn 1.252
_exptl_crystal_density_method 'not measured'
_exptl_crystal_description prisms
_exptl_crystal_F_000 484
_exptl_crystal_size_max .20
_exptl_crystal_size_mid .10
_exptl_crystal_size_min .10
_refine_diff_density_max .251
_refine_diff_density_min -.265
_refine_ls_extinction_method none
_refine_ls_goodness_of_fit_ref .972
_refine_ls_hydrogen_treatment constr
_refine_ls_matrix_type full
_refine_ls_number_parameters 325
_refine_ls_number_reflns 5553
_refine_ls_number_restraints 0
_refine_ls_restrained_S_all .972
_refine_ls_R_factor_all .1383
_refine_ls_R_factor_gt .0561
_refine_ls_shift/su_max .016
_refine_ls_shift/su_mean .002
_refine_ls_structure_factor_coef Fsqd
_refine_ls_weighting_details 'calc w = 1/[\s^2^(Fo^2^)+(0.0728P)^2^] where P = (Fo^2^+2Fc^2^)/3'
_refine_ls_weighting_scheme calc
_refine_ls_wR_factor_ref .1536
_reflns_number_gt 2889
_reflns_number_total 5553
_reflns_threshold_expression I>2\s(I)
_cod_data_source_file cv6060.cif
_cod_data_source_block I
_cod_depositor_comments
;
The following automatic conversions were performed:

'_chemical_melting_point' value '169-171 deg. C' was changed to
'443.1(10)' - it was converted from degrees Celsius(C) to Kelvins(K),
the average value was taken and precision was estimated.

Automatic conversion script
Id: cif_fix_values 1646 2011-03-28 12:23:43Z adriana 

The following automatic conversions were performed:

'_chemical_melting_point' value '169-171 deg. C' was changed to
'443.1(10)' - it was converted from degrees Celsius(C) to Kelvins(K),
the average value was taken and precision was estimated.

Automatic conversion script
Id: cif_fix_values 1715 2011-07-08 13:25:40Z adriana 
;
_cod_database_code 2200661
_cod_database_fobs_code 2200661

loop_
_symmetry_equiv_pos_as_xyz
'x, y, z'
'-x, -y, -z'

loop_
_atom_site_label
_atom_site_fract_x
_atom_site_fract_y
_atom_site_fract_z
_atom_site_U_iso_or_equiv
_atom_site_adp_type
_atom_site_calc_flag
_atom_site_refinement_flags
_atom_site_occupancy
_atom_site_disorder_assembly
_atom_site_disorder_group
_atom_site_type_symbol
N1 .09241(18) .47137(17) .63095(12) .0288(4) Uani d . 1 . . N
N2 .01691(19) .43526(18) .71168(12) .0298(4) Uani d . 1 . . N
N3 -.07703(19) .11081(17) .58358(12) .0271(4) Uani d . 1 . . N
N4 -.15687(18) .14367(17) .50544(12) .0269(4) Uani d . 1 . . N
C5 .1066(2) .3614(2) .58560(14) .0242(5) Uani d . 1 . . C
C6 .0502(2) .2172(2) .62100(14) .0240(5) Uani d . 1 . . C
C7 .1892(2) .3774(2) .50120(14) .0226(5) Uani d . 1 . . C
C8 .1888(2) .2568(2) .44502(15) .0292(5) Uani d . 1 . . C
H8 .1301 .1634 .4587 .035 Uiso calc R 1 . . H
C9 .2728(2) .2707(2) .36933(16) .0311(5) Uani d . 1 . . C
H9 .2722 .1871 .3318 .037 Uiso calc R 1 . . H
C10 .3573(2) .4049(2) .34783(16) .0337(5) Uani d . 1 . . C
H10 .4157 .4145 .2961 .040 Uiso calc R 1 . . H
C11 .3560(3) .5254(2) .40260(18) .0446(7) Uani d . 1 . . C
H11 .4134 .6185 .3880 .054 Uiso calc R 1 . . H
C12 .2720(3) .5124(2) .47846(17) .0405(6) Uani d . 1 . . C
H12 .2711 .5962 .5150 .049 Uiso calc R 1 . . H
C13 .1474(2) .1960(2) .70246(15) .0254(5) Uani d . 1 . . C
C14 .0837(3) .0877(2) .75691(16) .0382(6) Uani d . 1 . . C
H14 -.0227 .0259 .7415 .046 Uiso calc R 1 . . H
C15 .1745(3) .0692(3) .83375(18) .0444(6) Uani d . 1 . . C
H15 .1296 -.0026 .8723 .053 Uiso calc R 1 . . H
C16 .3304(3) .1560(2) .85367(16) .0379(6) Uani d . 1 . . C
H16 .3935 .1417 .9049 .045 Uiso calc R 1 . . H
C17 .3947(2) .2628(2) .79995(16) .0360(6) Uani d . 1 . . C
H17 .5020 .3223 .8140 .043 Uiso calc R 1 . . H
C18 .3022(2) .2839(2) .72465(15) .0301(5) Uani d . 1 . . C
H18 .3463 .3593 .6885 .036 Uiso calc R 1 . . H
C19 -.0138(2) .5368(2) .75344(15) .0285(5) Uani d . 1 . . C
H19 .0137 .6258 .7293 .034 Uiso calc R 1 . . H
C20 -.0916(2) .5163(2) .83859(14) .0259(5) Uani d . 1 . . C
C21 -.1419(2) .6203(2) .87742(15) .0295(5) Uani d . 1 . . C
H21 -.1197 .7070 .8510 .035 Uiso calc R 1 . . H
C22 -.2241(2) .5979(2) .95421(15) .0313(5) Uani d . 1 . . C
H22 -.2579 .6691 .9806 .038 Uiso calc R 1 . . H
C23 -.2567(2) .4706(2) .99243(14) .0272(5) Uani d . 1 . . C
C24 -.2006(2) .3686(2) .95672(15) .0289(5) Uani d . 1 . . C
H24 -.2197 .2834 .9846 .035 Uiso calc R 1 . . H
C25 -.1178(2) .3924(2) .88112(14) .0271(5) Uani d . 1 . . C
H25 -.0782 .3241 .8576 .033 Uiso calc R 1 . . H
C26 -.2816(2) .0356(2) .46978(15) .0265(5) Uani d . 1 . . C
H26 -.3090 -.0496 .4984 .032 Uiso calc R 1 . . H
C27 -.3827(2) .0396(2) .38662(14) .0248(5) Uani d . 1 . . C
C28 -.3379(2) .1524(2) .33256(15) .0312(5) Uani d . 1 . . C
H28 -.2399 .2301 .3505 .037 Uiso calc R 1 . . H
C29 -.4363(3) .1508(2) .25305(16) .0359(6) Uani d . 1 . . C
H29 -.4054 .2269 .2159 .043 Uiso calc R 1 . . H
C30 -.5817(2) .0368(2) .22710(15) .0337(5) Uani d . 1 . . C
C31 -.6283(2) -.0735(2) .28182(16) .0325(5) Uani d . 1 . . C
H31 -.7279 -.1494 .2655 .039 Uiso calc R 1 . . H
C32 -.5281(2) -.0715(2) .36037(15) .0298(5) Uani d . 1 . . C
H32 -.5592 -.1478 .3974 .036 Uiso calc R 1 . . H
C33 -.6840(3) .0351(3) .14348(19) .0470(6) Uani d . 1 . . C
N34 -.7661(3) .0318(3) .07733(17) .0693(7) Uani d . 1 . . N
C35 -.3506(2) .4399(2) 1.06825(16) .0318(5) Uani d . 1 . . C
N36 -.4290(2) .4109(2) 1.12648(14) .0428(5) Uani d . 1 . . N

loop_
_atom_site_aniso_label
_atom_site_aniso_U_11
_atom_site_aniso_U_22
_atom_site_aniso_U_33
_atom_site_aniso_U_12
_atom_site_aniso_U_13
_atom_site_aniso_U_23
N1 .0291(10) .0251(9) .0314(11) .0090(8) .0099(8) .0028(8)
N2 .0293(10) .0306(10) .0306(11) .0125(9) .0090(8) .0024(8)
N3 .0260(9) .0250(9) .0282(10) .0083(9) .0028(8) .0035(8)
N4 .0243(9) .0262(10) .0293(10) .0092(9) .0032(8) .0047(8)
C5 .0205(10) .0190(10) .0301(12) .0056(9) .0030(9) .0004(9)
C6 .0259(11) .0217(11) .0248(12) .0099(10) .0073(9) .0008(9)
C7 .0228(10) .0215(10) .0240(11) .0085(9) .0047(9) .0052(9)
C8 .0288(12) .0216(11) .0365(13) .0080(10) .0092(10) .0049(10)
C9 .0324(12) .0262(11) .0337(13) .0110(10) .0080(10) -.0004(10)
C10 .0362(13) .0341(13) .0358(14) .0155(11) .0161(11) .0102(11)
C11 .0577(16) .0259(12) .0565(17) .0148(12) .0335(14) .0158(11)
C12 .0522(15) .0229(12) .0489(16) .0131(12) .0260(13) .0059(11)
C13 .0259(11) .0235(11) .0270(12) .0102(10) .0061(9) .0002(9)
C14 .0343(13) .0350(13) .0390(15) .0065(11) -.0002(11) .0112(11)
C15 .0527(16) .0383(14) .0413(15) .0154(13) .0031(13) .0152(12)
C16 .0434(14) .0437(14) .0282(13) .0229(13) -.0032(11) -.0014(11)
C17 .0275(12) .0415(13) .0336(14) .0117(11) -.0021(11) -.0037(11)
C18 .0281(12) .0312(12) .0284(13) .0091(10) .0041(10) .0033(10)
C19 .0244(11) .0244(11) .0354(13) .0092(10) .0045(10) .0006(10)
C20 .0219(11) .0282(11) .0245(12) .0085(10) .0010(9) -.0015(9)
C21 .0308(12) .0289(11) .0312(13) .0142(10) .0057(10) .0042(10)
C22 .0320(12) .0339(12) .0313(13) .0183(11) .0045(10) -.0007(10)
C23 .0241(11) .0314(12) .0234(12) .0097(10) .0002(9) .0000(9)
C24 .0272(11) .0288(11) .0280(13) .0099(10) -.0013(10) .0016(10)
C25 .0246(11) .0268(11) .0282(13) .0112(10) -.0009(10) -.0034(9)
C26 .0283(12) .0212(11) .0291(12) .0077(10) .0056(10) .0065(9)
C27 .0230(11) .0219(11) .0283(12) .0084(10) .0048(9) -.0001(9)
C28 .0299(12) .0302(12) .0317(13) .0100(10) .0050(10) .0037(10)
C29 .0427(14) .0360(13) .0344(14) .0185(12) .0127(12) .0106(11)
C30 .0362(13) .0407(14) .0288(13) .0216(12) .0034(11) .0013(11)
C31 .0278(12) .0304(12) .0363(14) .0107(10) .0038(10) -.0033(10)
C32 .0323(12) .0233(11) .0319(13) .0102(10) .0026(10) .0014(9)
C33 .0445(15) .0578(17) .0410(16) .0232(14) .0038(13) .0081(13)
N34 .0575(15) .096(2) .0496(16) .0264(15) -.0070(13) .0201(14)
C35 .0319(12) .0310(12) .0315(14) .0128(11) .0012(11) .0021(10)
N36 .0489(13) .0456(12) .0425(13) .0243(11) .0144(11) .0149(10)

loop_
_atom_type_symbol
_atom_type_description
_atom_type_scat_dispersion_real
_atom_type_scat_dispersion_imag
_atom_type_scat_source
C C .0033 .0016 'International Tables Vol C Tables 4.2.6.8 and 6.1.1.4'
H H .0000 .0000 'International Tables Vol C Tables 4.2.6.8 and 6.1.1.4'
N N .0061 .0033 'International Tables Vol C Tables 4.2.6.8 and 6.1.1.4'

loop_
_geom_angle_atom_site_label_1
_geom_angle_atom_site_label_2
_geom_angle_atom_site_label_3
_geom_angle
C5 N1 N2 111.07(16)
C19 N2 N1 113.39(17)
C6 N3 N4 112.50(16)
C26 N4 N3 110.75(16)
N1 C5 C7 119.85(18)
N1 C5 C6 121.20(18)
C7 C5 C6 118.80(16)
N3 C6 C13 118.08(17)
N3 C6 C5 123.53(18)
C13 C6 C5 118.39(17)
C8 C7 C12 118.78(18)
C8 C7 C5 120.13(17)
C12 C7 C5 121.06(17)
C9 C8 C7 120.69(19)
C9 C8 H8 119.7
C7 C8 H8 119.7
C10 C9 C8 120.54(19)
C10 C9 H9 119.7
C8 C9 H9 119.7
C9 C10 C11 119.0(2)
C9 C10 H10 120.5
C11 C10 H10 120.5
C10 C11 C12 120.9(2)
C10 C11 H11 119.6
C12 C11 H11 119.6
C11 C12 C7 120.12(19)
C11 C12 H12 119.9
C7 C12 H12 119.9
C18 C13 C14 119.27(19)
C18 C13 C6 120.12(18)
C14 C13 C6 120.61(18)
C15 C14 C13 120.5(2)
C15 C14 H14 119.7
C13 C14 H14 119.7
C16 C15 C14 119.5(2)
C16 C15 H15 120.2
C14 C15 H15 120.2
C17 C16 C15 120.4(2)
C17 C16 H16 119.8
C15 C16 H16 119.8
C16 C17 C18 119.9(2)
C16 C17 H17 120.1
C18 C17 H17 120.1
C13 C18 C17 120.4(2)
C13 C18 H18 119.8
C17 C18 H18 119.8
N2 C19 C20 119.97(19)
N2 C19 H19 120.0
C20 C19 H19 120.0
C21 C20 C25 119.34(19)
C21 C20 C19 119.96(19)
C25 C20 C19 120.70(17)
C22 C21 C20 120.49(19)
C22 C21 H21 119.8
C20 C21 H21 119.8
C21 C22 C23 119.48(18)
C21 C22 H22 120.3
C23 C22 H22 120.3
C22 C23 C24 120.36(19)
C22 C23 C35 120.82(18)
C24 C23 C35 118.82(19)
C25 C24 C23 119.71(19)
C25 C24 H24 120.1
C23 C24 H24 120.1
C24 C25 C20 120.47(18)
C24 C25 H25 119.8
C20 C25 H25 119.8
N4 C26 C27 121.78(18)
N4 C26 H26 119.1
C27 C26 H26 119.1
C32 C27 C28 119.12(19)
C32 C27 C26 119.13(19)
C28 C27 C26 121.75(18)
C29 C28 C27 119.9(2)
C29 C28 H28 120.0
C27 C28 H28 120.0
C28 C29 C30 120.1(2)
C28 C29 H29 120.0
C30 C29 H29 120.0
C31 C30 C29 120.3(2)
C31 C30 C33 119.8(2)
C29 C30 C33 119.9(2)
C32 C31 C30 119.1(2)
C32 C31 H31 120.5
C30 C31 H31 120.5
C31 C32 C27 121.5(2)
C31 C32 H32 119.2
C27 C32 H32 119.2
N34 C33 C30 179.1(3)
N36 C35 C23 177.5(2)

loop_
_geom_bond_atom_site_label_1
_geom_bond_atom_site_label_2
_geom_bond_site_symmetry_2
_geom_bond_distance
_geom_bond_publ_flag
N1 C5 . 1.285(2) ?
N1 N2 . 1.413(2) ?
N2 C19 . 1.275(2) ?
N3 C6 . 1.289(2) ?
N3 N4 . 1.415(2) ?
N4 C26 . 1.277(2) ?
C5 C7 . 1.479(3) ?
C5 C6 . 1.514(3) ?
C6 C13 . 1.485(3) ?
C7 C8 . 1.385(3) ?
C7 C12 . 1.386(3) ?
C8 C9 . 1.382(3) ?
C8 H8 . .9500 ?
C9 C10 . 1.376(3) ?
C9 H9 . .9500 ?
C10 C11 . 1.381(3) ?
C10 H10 . .9500 ?
C11 C12 . 1.384(3) ?
C11 H11 . .9500 ?
C12 H12 . .9500 ?
C13 C18 . 1.376(3) ?
C13 C14 . 1.389(3) ?
C14 C15 . 1.389(3) ?
C14 H14 . .9500 ?
C15 C16 . 1.381(3) ?
C15 H15 . .9500 ?
C16 C17 . 1.373(3) ?
C16 H16 . .9500 ?
C17 C18 . 1.395(3) ?
C17 H17 . .9500 ?
C18 H18 . .9500 ?
C19 C20 . 1.464(3) ?
C19 H19 . .9500 ?
C20 C21 . 1.396(3) ?
C20 C25 . 1.398(3) ?
C21 C22 . 1.385(3) ?
C21 H21 . .9500 ?
C22 C23 . 1.390(3) ?
C22 H22 . .9500 ?
C23 C24 . 1.401(3) ?
C23 C35 . 1.443(3) ?
C24 C25 . 1.374(3) ?
C24 H24 . .9500 ?
C25 H25 . .9500 ?
C26 C27 . 1.454(3) ?
C26 H26 . .9500 ?
C27 C32 . 1.390(3) ?
C27 C28 . 1.397(3) ?
C28 C29 . 1.380(3) ?
C28 H28 . .9500 ?
C29 C30 . 1.402(3) ?
C29 H29 . .9500 ?
C30 C31 . 1.385(3) ?
C30 C33 . 1.445(3) ?
C31 C32 . 1.379(3) ?
C31 H31 . .9500 ?
C32 H32 . .9500 ?
C33 N34 . 1.143(3) ?
C35 N36 . 1.149(3) ?

loop_
_geom_torsion_atom_site_label_1
_geom_torsion_atom_site_label_2
_geom_torsion_atom_site_label_3
_geom_torsion_atom_site_label_4
_geom_torsion
C5 N1 N2 C19 -173.34(17)
C6 N3 N4 C26 179.53(15)
N2 N1 C5 C7 -177.13(15)
N2 N1 C5 C6 -1.5(3)
N4 N3 C6 C13 -178.65(15)
N4 N3 C6 C5 .6(2)
N1 C5 C6 N3 102.3(2)
C7 C5 C6 N3 -82.1(2)
N1 C5 C6 C13 -78.5(2)
C7 C5 C6 C13 97.1(2)
N1 C5 C7 C8 -172.13(18)
C6 C5 C7 C8 12.2(3)
N1 C5 C7 C12 9.9(3)
C6 C5 C7 C12 -165.83(19)
C12 C7 C8 C9 1.8(3)
C5 C7 C8 C9 -176.26(18)
C7 C8 C9 C10 -.6(3)
C8 C9 C10 C11 -.5(3)
C9 C10 C11 C12 .4(3)
C10 C11 C12 C7 .8(4)
C8 C7 C12 C11 -1.9(3)
C5 C7 C12 C11 176.2(2)
N3 C6 C13 C18 159.06(18)
C5 C6 C13 C18 -20.2(3)
N3 C6 C13 C14 -20.8(3)
C5 C6 C13 C14 159.90(18)
C18 C13 C14 C15 .8(3)
C6 C13 C14 C15 -179.27(19)
C13 C14 C15 C16 -2.4(3)
C14 C15 C16 C17 2.0(3)
C15 C16 C17 C18 -.1(3)
C14 C13 C18 C17 1.1(3)
C6 C13 C18 C17 -178.80(18)
C16 C17 C18 C13 -1.5(3)
N1 N2 C19 C20 -179.76(16)
N2 C19 C20 C21 -172.29(19)
N2 C19 C20 C25 6.9(3)
C25 C20 C21 C22 -3.3(3)
C19 C20 C21 C22 175.93(18)
C20 C21 C22 C23 -.2(3)
C21 C22 C23 C24 3.1(3)
C21 C22 C23 C35 -175.92(19)
C22 C23 C24 C25 -2.4(3)
C35 C23 C24 C25 176.58(17)
C23 C24 C25 C20 -1.1(3)
C21 C20 C25 C24 3.9(3)
C19 C20 C25 C24 -175.28(17)
N3 N4 C26 C27 -178.03(16)
N4 C26 C27 C32 -169.81(16)
N4 C26 C27 C28 10.0(3)
C32 C27 C28 C29 -1.4(3)
C26 C27 C28 C29 178.80(18)
C27 C28 C29 C30 .7(3)
C28 C29 C30 C31 .9(3)
C28 C29 C30 C33 -179.67(19)
C29 C30 C31 C32 -1.8(3)
C33 C30 C31 C32 178.83(19)
C30 C31 C32 C27 1.0(3)
C28 C27 C32 C31 .6(3)
C26 C27 C32 C31 -179.63(18)
C31 C30 C33 N34 -17(17)
C29 C30 C33 N34 163(17)
C22 C23 C35 N36 123(5)
C24 C23 C35 N36 -56(5)

loop_
_cod_related_entry_id
_cod_related_entry_database
_cod_related_entry_code
1 ChemSpider 30654633
